data_1508410
loop_
_publ_author_name
'Schurz, Christian M.'
'Schleid, Thomas'

_publ_section_title
;
 Single Crystals of the Isotypic Series BaLu2Ch4 (Ch = S, Se and Te) with
 CaFe2O4-Type Structure
;
_journal_issue 3
_journal_name_full Crystals
_journal_page_first 78
_journal_page_last 86
_journal_paper_doi 10.3390/cryst1030078
_journal_volume 1
_journal_year 2012
_chemical_formula_sum 'Ba Lu2 Te4'
_chemical_formula_weight 997.68
_chemical_name_systematic
; 
 ? 
;
_space_group_IT_number 62
_symmetry_cell_setting orthorhombic
_symmetry_space_group_name_Hall '-P 2ac 2n'
_symmetry_space_group_name_H-M 'P n m a'
_atom_sites_solution_primary direct
_atom_sites_solution_secondary difmap
_audit_creation_method SHELXL-97
_cell_angle_alpha 90.00
_cell_angle_beta 90.00
_cell_angle_gamma 90.00
_cell_formula_units_Z 4
_cell_length_a 13.5358(8)
_cell_length_b 4.3847(3)
_cell_length_c 15.9362(9)
_cell_measurement_reflns_used 35386
_cell_measurement_temperature 293(2)
_cell_measurement_theta_max 28.28
_cell_measurement_theta_min 0.41
_cell_volume 945.82(10)
_computing_cell_refinement 'HKL Scalepack (Otwinowski & Minor 1997)'
_computing_data_collection 'Collect (Nonius BV, 1997-2000)'
_computing_data_reduction 'HKL Denzo and Scalepack (Otwinowski & Minor 1997)'
_computing_structure_refinement 'SHELXL-97 (Sheldrick, 1997)'
_computing_structure_solution 'SHELXS-97 (Sheldrick, 1990)'
_diffrn_ambient_temperature 293(2)
_diffrn_measured_fraction_theta_full 0.994
_diffrn_measured_fraction_theta_max 0.994
_diffrn_measurement_device_type 'Kappa CCD (Nonius)'
_diffrn_measurement_method CCD
_diffrn_radiation_monochromator graphite
_diffrn_radiation_source 'fine-focus sealed tube'
_diffrn_radiation_type MoK\a
_diffrn_radiation_wavelength 0.71069
_diffrn_reflns_av_R_equivalents 0.0938
_diffrn_reflns_av_sigmaI/netI 0.0612
_diffrn_reflns_limit_h_max 17
_diffrn_reflns_limit_h_min -17
_diffrn_reflns_limit_k_max 5
_diffrn_reflns_limit_k_min -5
_diffrn_reflns_limit_l_max 21
_diffrn_reflns_limit_l_min -21
_diffrn_reflns_number 17321
_diffrn_reflns_theta_full 28.28
_diffrn_reflns_theta_max 28.28
_diffrn_reflns_theta_min 1.97
_exptl_absorpt_coefficient_mu 36.832
_exptl_absorpt_correction_T_max 0.051
_exptl_absorpt_correction_T_min 0.025
_exptl_absorpt_correction_type numerical
_exptl_absorpt_process_details
;with the help of the X-SHAPE soft ware by STOE, based on the program HABITUS
 by W. Herrendorf, Univ. Giessen, 1995
;
_exptl_crystal_colour black
_exptl_crystal_density_diffrn 7.006
_exptl_crystal_density_method 'not measured'
_exptl_crystal_description needle
_exptl_crystal_F_000 1624
_exptl_crystal_size_max 0.11
_exptl_crystal_size_mid 0.10
_exptl_crystal_size_min 0.08
_refine_diff_density_max 3.263
_refine_diff_density_min -3.287
_refine_diff_density_rms 0.697
_refine_ls_extinction_coef 0.00012(7)
_refine_ls_extinction_expression Fc^*^=kFc[1+0.001xFc^2^\l^3^/sin(2\q)]^-1/4^
_refine_ls_extinction_method SHELXL
_refine_ls_goodness_of_fit_ref 1.181
_refine_ls_hydrogen_treatment none
_refine_ls_matrix_type full
_refine_ls_number_parameters 44
_refine_ls_number_reflns 1312
_refine_ls_number_restraints 0
_refine_ls_restrained_S_all 1.181
_refine_ls_R_factor_all 0.0901
_refine_ls_R_factor_gt 0.0603
_refine_ls_shift/su_max 0.000
_refine_ls_shift/su_mean 0.000
_refine_ls_structure_factor_coef Fsqd
_refine_ls_weighting_details 'calc w=1/[\s^2^(Fo^2^)+(0.0130P)^2^+91.5619P] where P=(Fo^2^+2Fc^2^)/3'
_refine_ls_weighting_scheme calc
_refine_ls_wR_factor_gt 0.0938
_refine_ls_wR_factor_ref 0.1032
_reflns_number_gt 1017
_reflns_number_total 1312
_reflns_threshold_expression >2sigma(I)
_cod_data_source_file BaLu2Te4_Pnma_crystals-01-00078-s001_DC155.CIF
_cod_data_source_block balu2te4_chateigner_1508410
_cod_depositor_comments 'mistake in journal volume'
_cod_original_sg_symbol_H-M Pnma
_cod_database_code 1508410

loop_
_symmetry_equiv_pos_as_xyz
'x, y, z'
'-x+1/2, -y, z+1/2'
'x+1/2, -y+1/2, -z+1/2'
'-x, y+1/2, -z'
'-x, -y, -z'
'x-1/2, y, -z-1/2'
'-x-1/2, y-1/2, z-1/2'
'x, -y-1/2, z'

loop_
_atom_site_label
_atom_site_type_symbol
_atom_site_fract_x
_atom_site_fract_y
_atom_site_fract_z
_atom_site_U_iso_or_equiv
_atom_site_adp_type
_atom_site_occupancy
_atom_site_symmetry_multiplicity
_atom_site_calc_flag
_atom_site_refinement_flags
Ba Ba 0.23844(13) 0.2500 0.66986(11) 0.0143(4) Uani 1 2 d S
Lu1 Lu 0.08131(9) 0.2500 0.40350(7) 0.0137(3) Uani 1 2 d S
Lu2 Lu 0.55812(9) 0.2500 0.60972(7) 0.0130(3) Uani 1 2 d S
Te1 Te 0.09048(14) 0.2500 0.07529(12) 0.0125(4) Uani 1 2 d S
Te2 Te 0.29558(14) 0.2500 0.34259(12) 0.0140(4) Uani 1 2 d S
Te3 Te 0.37455(14) 0.2500 0.02823(12) 0.0125(4) Uani 1 2 d S
Te4 Te 0.47228(14) 0.2500 0.78407(12) 0.0138(4) Uani 1 2 d S

loop_
_atom_site_aniso_label
_atom_site_aniso_U_11
_atom_site_aniso_U_22
_atom_site_aniso_U_33
_atom_site_aniso_U_23
_atom_site_aniso_U_13
_atom_site_aniso_U_12
Ba 0.0165(9) 0.0136(8) 0.0126(7) 0.000 -0.0007(6) 0.000
Lu1 0.0168(6) 0.0147(6) 0.0095(5) 0.000 0.0004(4) 0.000
Lu2 0.0161(6) 0.0137(6) 0.0092(5) 0.000 0.0002(4) 0.000
Te1 0.0149(9) 0.0144(9) 0.0084(7) 0.000 -0.0006(7) 0.000
Te2 0.0128(9) 0.0150(9) 0.0142(8) 0.000 -0.0002(7) 0.000
Te3 0.0154(9) 0.0133(9) 0.0090(8) 0.000 0.0012(7) 0.000
Te4 0.0186(9) 0.0152(9) 0.0076(7) 0.000 0.0017(6) 0.000

loop_
_atom_type_symbol
_atom_type_description
_atom_type_scat_dispersion_real
_atom_type_scat_dispersion_imag
_atom_type_scat_source
Ba Ba -0.3244 2.2819 'International Tables Vol C Tables 4.2.6.8 and 6.1.1.4'
Lu Lu -0.4720 5.8584 'International Tables Vol C Tables 4.2.6.8 and 6.1.1.4'
Te Te -0.5308 1.6751 'International Tables Vol C Tables 4.2.6.8 and 6.1.1.4'

loop_
_geom_angle_atom_site_label_1
_geom_angle_atom_site_label_2
_geom_angle_atom_site_label_3
_geom_angle
_geom_angle_site_symmetry_1
_geom_angle_site_symmetry_3
Te3 Ba Te3 77.61(5) 2 2_565
Te3 Ba Te1 113.63(6) 2 2_565
Te3 Ba Te1 67.78(4) 2_565 2_565
Te3 Ba Te1 67.78(4) 2 2
Te3 Ba Te1 113.63(6) 2_565 2
Te1 Ba Te1 76.86(5) 2_565 2
Te3 Ba Te2 146.18(7) 2 2_565
Te3 Ba Te2 93.24(4) 2_565 2_565
Te1 Ba Te2 91.87(4) 2_565 2_565
Te1 Ba Te2 143.19(7) 2 2_565
Te3 Ba Te2 93.24(4) 2 2
Te3 Ba Te2 146.18(7) 2_565 2
Te1 Ba Te2 143.19(7) 2_565 2
Te1 Ba Te2 91.87(4) 2 2
Te2 Ba Te2 76.30(5) 2_565 2
Te3 Ba Te4 134.47(4) 2 .
Te3 Ba Te4 134.47(4) 2_565 .
Te1 Ba Te4 69.14(4) 2_565 .
Te1 Ba Te4 69.14(5) 2 .
Te2 Ba Te4 74.09(5) 2_565 .
Te2 Ba Te4 74.09(5) 2 .
Te3 Ba Te4 72.57(5) 2 6_557
Te3 Ba Te4 72.57(5) 2_565 6_557
Te1 Ba Te4 136.77(4) 2_565 6_557
Te1 Ba Te4 136.77(4) 2 6_557
Te2 Ba Te4 73.62(5) 2_565 6_557
Te2 Ba Te4 73.62(5) 2 6_557
Te4 Ba Te4 138.58(5) . 6_557
Te3 Ba Lu2 106.28(5) 2 6_557
Te3 Ba Lu2 106.28(5) 2_565 6_557
Te1 Ba Lu2 136.51(3) 2_565 6_557
Te1 Ba Lu2 136.51(3) 2 6_557
Te2 Ba Lu2 44.69(3) 2_565 6_557
Te2 Ba Lu2 44.69(3) 2 6_557
Te4 Ba Lu2 94.89(5) . 6_557
Te4 Ba Lu2 43.69(4) 6_557 6_557
Te3 Ba Ba 128.80(2) 2 1_565
Te3 Ba Ba 51.20(2) 2_565 1_565
Te1 Ba Ba 51.57(2) 2_565 1_565
Te1 Ba Ba 128.43(2) 2 1_565
Te2 Ba Ba 51.85(2) 2_565 1_565
Te2 Ba Ba 128.15(2) 2 1_565
Te4 Ba Ba 90.0 . 1_565
Te4 Ba Ba 90.0 6_557 1_565
Lu2 Ba Ba 90.0 6_557 1_565
Te3 Ba Ba 51.20(2) 2 1_545
Te3 Ba Ba 128.80(2) 2_565 1_545
Te1 Ba Ba 128.43(2) 2_565 1_545
Te1 Ba Ba 51.57(2) 2 1_545
Te2 Ba Ba 128.15(2) 2_565 1_545
Te2 Ba Ba 51.85(2) 2 1_545
Te4 Ba Ba 90.0 . 1_545
Te4 Ba Ba 90.0 6_557 1_545
Lu2 Ba Ba 90.0 6_557 1_545
Ba Ba Ba 180.00(9) 1_565 1_545
Te4 Lu1 Te4 94.21(6) 2_554 2_564
Te4 Lu1 Te3 90.26(5) 2_554 6_556
Te4 Lu1 Te3 90.26(5) 2_564 6_556
Te4 Lu1 Te3 177.12(7) 2_554 2_565
Te4 Lu1 Te3 86.26(3) 2_564 2_565
Te3 Lu1 Te3 86.90(5) 6_556 2_565
Te4 Lu1 Te3 86.26(3) 2_554 2
Te4 Lu1 Te3 177.12(7) 2_564 2
Te3 Lu1 Te3 86.90(5) 6_556 2
Te3 Lu1 Te3 93.14(5) 2_565 2
Te4 Lu1 Te2 91.61(5) 2_554 .
Te4 Lu1 Te2 91.61(5) 2_564 .
Te3 Lu1 Te2 177.26(6) 6_556 .
Te3 Lu1 Te2 91.22(5) 2_565 .
Te3 Lu1 Te2 91.22(5) 2 .
Te1 Lu2 Te4 165.76(7) 6_656 .
Te1 Lu2 Te1 85.32(5) 6_656 2
Te4 Lu2 Te1 84.88(5) . 2
Te1 Lu2 Te1 85.32(5) 6_656 2_565
Te4 Lu2 Te1 84.88(5) . 2_565
Te1 Lu2 Te1 92.88(6) 2 2_565
Te1 Lu2 Te2 98.69(5) 6_656 5_666
Te4 Lu2 Te2 91.18(5) . 5_666
Te1 Lu2 Te2 176.00(6) 2 5_666
Te1 Lu2 Te2 87.48(4) 2_565 5_666
Te1 Lu2 Te2 98.69(5) 6_656 5_656
Te4 Lu2 Te2 91.18(5) . 5_656
Te1 Lu2 Te2 87.48(4) 2 5_656
Te1 Lu2 Te2 176.00(6) 2_565 5_656
Te2 Lu2 Te2 91.89(6) 5_666 5_656
Te1 Lu2 Ba 136.75(5) 6_656 6_657
Te4 Lu2 Ba 57.49(5) . 6_657
Te1 Lu2 Ba 121.89(4) 2 6_657
Te1 Lu2 Ba 121.89(4) 2_565 6_657
Te2 Lu2 Ba 54.90(3) 5_666 6_657
Te2 Lu2 Ba 54.90(3) 5_656 6_657
Lu2 Te1 Lu2 94.68(5) 6_556 2_554
Lu2 Te1 Lu2 94.68(5) 6_556 2_564
Lu2 Te1 Lu2 92.88(6) 2_554 2_564
Lu2 Te1 Ba 121.27(5) 6_556 2_564
Lu2 Te1 Ba 144.04(6) 2_554 2_564
Lu2 Te1 Ba 84.76(3) 2_564 2_564
Lu2 Te1 Ba 121.27(5) 6_556 2_554
Lu2 Te1 Ba 84.76(3) 2_554 2_554
Lu2 Te1 Ba 144.04(6) 2_564 2_554
Ba Te1 Ba 76.86(5) 2_564 2_554
Lu2 Te2 Lu2 91.89(6) 5_666 5_656
Lu2 Te2 Lu1 122.45(4) 5_666 .
Lu2 Te2 Lu1 122.45(4) 5_656 .
Lu2 Te2 Ba 136.17(7) 5_666 2_554
Lu2 Te2 Ba 80.42(3) 5_656 2_554
Lu1 Te2 Ba 97.07(5) . 2_554
Lu2 Te2 Ba 80.42(3) 5_666 2_564
Lu2 Te2 Ba 136.17(7) 5_656 2_564
Lu1 Te2 Ba 97.07(5) . 2_564
Ba Te2 Ba 76.30(5) 2_554 2_564
Lu1 Te3 Lu1 93.10(5) 6_656 2_554
Lu1 Te3 Lu1 93.10(5) 6_656 2_564
Lu1 Te3 Lu1 93.13(5) 2_554 2_564
Lu1 Te3 Ba 100.00(5) 6_656 2_564
Lu1 Te3 Ba 165.09(7) 2_554 2_564
Lu1 Te3 Ba 93.22(3) 2_564 2_564
Lu1 Te3 Ba 100.00(5) 6_656 2_554
Lu1 Te3 Ba 93.22(3) 2_554 2_554
Lu1 Te3 Ba 165.09(7) 2_564 2_554
Ba Te3 Ba 77.61(5) 2_564 2_554
Lu1 Te4 Lu1 94.22(6) 2_565 2
Lu1 Te4 Lu2 132.87(3) 2_565 .
Lu1 Te4 Lu2 132.87(3) 2 .
Lu1 Te4 Ba 96.13(5) 2_565 .
Lu1 Te4 Ba 96.13(5) 2 .
Lu2 Te4 Ba 82.79(5) . .
Lu1 Te4 Ba 96.35(5) 2_565 6_657
Lu1 Te4 Ba 96.35(5) 2 6_657
Lu2 Te4 Ba 78.83(5) . 6_657
Ba Te4 Ba 161.62(5) . 6_657

loop_
_geom_bond_atom_site_label_1
_geom_bond_atom_site_label_2
_geom_bond_distance
_geom_bond_site_symmetry_2
Ba Te3 3.4986(18) 2
Ba Te3 3.4986(18) 2_565
Ba Te1 3.5270(19) 2_565
Ba Te1 3.5270(19) 2
Ba Te2 3.5490(18) 2_565
Ba Te2 3.5490(18) 2
Ba Te4 3.651(3) .
Ba Te4 3.677(3) 6_557
Ba Lu2 4.2774(19) 6_557
Ba Ba 4.3847(3) 1_565
Ba Ba 4.3847(3) 1_545
Lu1 Te4 2.9925(14) 2_554
Lu1 Te4 2.9925(14) 2_564
Lu1 Te3 3.003(2) 6_556
Lu1 Te3 3.0190(13) 2_565
Lu1 Te3 3.0190(13) 2
Lu1 Te2 3.058(2) .
Lu2 Te1 2.9808(19) 6_656
Lu2 Te4 3.012(2) .
Lu2 Te1 3.0254(16) 2
Lu2 Te1 3.0254(16) 2_565
Lu2 Te2 3.0505(16) 5_666
Lu2 Te2 3.0505(16) 5_656
Lu2 Ba 4.2774(19) 6_657
Te1 Lu2 2.9808(19) 6_556
Te1 Lu2 3.0254(16) 2_554
Te1 Lu2 3.0254(16) 2_564
Te1 Ba 3.5270(19) 2_564
Te1 Ba 3.5270(19) 2_554
Te2 Lu2 3.0505(16) 5_666
Te2 Lu2 3.0505(16) 5_656
Te2 Ba 3.5491(18) 2_554
Te2 Ba 3.5491(18) 2_564
Te3 Lu1 3.003(2) 6_656
Te3 Lu1 3.0190(13) 2_554
Te3 Lu1 3.0190(13) 2_564
Te3 Ba 3.4986(18) 2_564
Te3 Ba 3.4986(18) 2_554
Te4 Lu1 2.9924(14) 2_565
Te4 Lu1 2.9924(14) 2
Te4 Ba 3.677(3) 6_657
